data_7010143
loop_
_publ_author_name
'Nielson, Alastair J.'
'Glenny, Mark W.'
'Rickard, Clifton E. F.'
'Waters, Joyce M.'

_publ_section_title
;
 Regiospecific influences of phenyl ring substituents in monoimido
 complexes of tantalum and tungsten and bis imido complexes of
 molybdenum
;
_journal_issue 24
_journal_name_full 'Journal of the Chemical Society, Dalton Transactions'
_journal_page_first 4569
_journal_paper_doi 10.1039/b006420n
_journal_year 2000
_chemical_formula_moiety '[Ta Cl4 (N C6 H4 CMe3-2)(py)].pyH.C H2 Cl2'
_chemical_formula_sum 'C21 H26 Cl6 N3 Ta'
_chemical_formula_weight 714.10
_chemical_name_systematic
;
[Ta Cl4 (N C6 H4 CMe3-2)(py)].pyH.C H2 Cl2
;
_space_group_IT_number 2
_symmetry_cell_setting triclinic
_symmetry_space_group_name_Hall '-P 1'
_symmetry_space_group_name_H-M 'P -1'
_atom_sites_solution_hydrogens geom
_atom_sites_solution_primary direct
_atom_sites_solution_secondary difmap
_audit_creation_method SHELXL-97
_cell_angle_alpha 100.66
_cell_angle_beta 93.2530(10)
_cell_angle_gamma 93.4750(10)
_cell_formula_units_Z 2
_cell_length_a 8.34720(10)
_cell_length_b 10.0506(2)
_cell_length_c 16.8679(2)
_cell_measurement_temperature 203(2)
_cell_measurement_theta_max 26
_cell_measurement_theta_min 2
_cell_volume 1384.81(4)
_computing_cell_refinement 'Siemens SMART'
_computing_data_collection 'Siemens SMART (Siemens 1995)'
_computing_data_reduction 'Siemens SMART (Siemens 1995)'
_computing_molecular_graphics ORTEP3
_computing_structure_refinement 'SHELXL-97 (Sheldrick, 1997)'
_computing_structure_solution 'SHELXS-97 (Sheldrick, 1990)'
_diffrn_ambient_temperature 203(2)
_diffrn_measured_fraction_theta_full 0.950
_diffrn_measured_fraction_theta_max 0.950
_diffrn_measurement_device_type 'Siemens SMART'
_diffrn_measurement_method 'area detector\w scans'
_diffrn_radiation_monochromator graphite
_diffrn_radiation_source 'fine-focus sealed tube'
_diffrn_radiation_type MoK\a
_diffrn_radiation_wavelength 0.71073
_diffrn_reflns_av_R_equivalents 0.0000
_diffrn_reflns_av_sigmaI/netI 0.0469
_diffrn_reflns_limit_h_max 10
_diffrn_reflns_limit_h_min -10
_diffrn_reflns_limit_k_max 12
_diffrn_reflns_limit_k_min -13
_diffrn_reflns_limit_l_max 21
_diffrn_reflns_limit_l_min 0
_diffrn_reflns_number 6022
_diffrn_reflns_theta_full 27.47
_diffrn_reflns_theta_max 27.47
_diffrn_reflns_theta_min 2.07
_diffrn_standards_decay_% 0
_exptl_absorpt_coefficient_mu 4.562
_exptl_absorpt_correction_T_max 0.7714
_exptl_absorpt_correction_T_min 0.3616
_exptl_absorpt_correction_type multi-scan
_exptl_absorpt_process_details 'Blessing, 1995'
_exptl_crystal_colour orange
_exptl_crystal_density_diffrn 1.713
_exptl_crystal_density_meas ?
_exptl_crystal_density_method .
_exptl_crystal_description tablet
_exptl_crystal_F_000 696
_exptl_crystal_size_max 0.28
_exptl_crystal_size_mid 0.24
_exptl_crystal_size_min 0.06
_refine_diff_density_max 3.214
_refine_diff_density_min -2.118
_refine_diff_density_rms 0.176
_refine_ls_extinction_method none
_refine_ls_goodness_of_fit_ref 1.069
_refine_ls_hydrogen_treatment mixed
_refine_ls_matrix_type full
_refine_ls_number_parameters 283
_refine_ls_number_reflns 6022
_refine_ls_number_restraints 0
_refine_ls_restrained_S_all 1.069
_refine_ls_R_factor_all 0.0507
_refine_ls_R_factor_gt 0.0427
_refine_ls_shift/su_max 0.025
_refine_ls_shift/su_mean 0.001
_refine_ls_structure_factor_coef Fsqd
_refine_ls_weighting_details 'w=1/[\s^2^(Fo^2^)+(0.0643P)^2^+3.2773P] where P=(Fo^2^+2Fc^2^)/3'
_refine_ls_weighting_scheme calc
_refine_ls_wR_factor_gt 0.1107
_refine_ls_wR_factor_ref 0.1157
_reflns_number_gt 5279
_reflns_number_total 6022
_reflns_threshold_expression >2sigma(I)
_cod_data_source_file b006420n.txt
_cod_data_source_block mg448
_cod_depositor_comments
;
The following automatic conversions were performed:
'_symmetry_cell_setting' value 'Triclinic' changed to 'triclinic'
according to '/home/saulius/struct/CIF-dictionaries/cif_core.dic'
dictionary named 'cif_core.dic' version 2.4.1 from 2010-06-29.

Automatic conversion script
Id: cif_fix_enum 1527 2010-12-29 10:47:43Z saulius 

The following automatic conversions were performed:

'_refine_ls_weighting_scheme' value 'calc
w=1/[\s^2^(Fo^2^)+(0.0643P)^2^+3.2773P] where P=(Fo^2^+2Fc^2^)/3' was
changed to 'calc'. New tag '_refine_ls_weighting_details' was
created. The value of the new tag was set to
'w=1/[\s^2^(Fo^2^)+(0.0643P)^2^+3.2773P] where P=(Fo^2^+2Fc^2^)/3'.

Automatic conversion script
Id: cif_fix_values 3143 2015-03-26 13:38:13Z robertas 
;
_cod_original_cell_volume 1384.82(4)
_cod_original_sg_symbol_H-M P(1-bar)
_cod_database_code 7010143

loop_
_symmetry_equiv_pos_as_xyz
'x, y, z'
'-x, -y, -z'

loop_
_atom_site_label
_atom_site_type_symbol
_atom_site_fract_x
_atom_site_fract_y
_atom_site_fract_z
_atom_site_U_iso_or_equiv
_atom_site_adp_type
_atom_site_occupancy
_atom_site_calc_flag
_atom_site_refinement_flags
_atom_site_disorder_assembly
_atom_site_disorder_group
Ta Ta 0.71483(3) 0.81613(2) 0.634168(14) 0.02823(10) Uani 1 d . . .
Cl1 Cl 0.98851(18) 0.81420(17) 0.68392(10) 0.0383(3) Uani 1 d . . .
Cl2 Cl 0.7814(2) 1.00856(16) 0.57151(10) 0.0397(3) Uani 1 d . . .
Cl3 Cl 0.6519(2) 0.59362(16) 0.66479(10) 0.0395(3) Uani 1 d . . .
Cl4 Cl 0.46214(18) 0.78730(17) 0.55009(9) 0.0377(3) Uani 1 d . . .
N1 N 0.6373(6) 0.9045(6) 0.7236(3) 0.0327(11) Uani 1 d . . .
N2 N 0.8140(6) 0.6853(5) 0.5128(3) 0.0292(10) Uani 1 d . . .
C1 C 0.5442(7) 0.9475(7) 0.7886(4) 0.0329(13) Uani 1 d . . .
C2 C 0.3974(8) 0.8696(8) 0.7890(4) 0.0419(16) Uani 1 d . . .
H2A H 0.3696 0.7948 0.7471 0.050 Uiso 1 calc R . .
C3 C 0.2945(8) 0.9008(10) 0.8494(4) 0.053(2) Uani 1 d . . .
H3A H 0.1983 0.8471 0.8494 0.064 Uiso 1 calc R . .
C4 C 0.3342(9) 1.0112(10) 0.9095(4) 0.058(2) Uani 1 d . . .
H4A H 0.2629 1.0357 0.9500 0.069 Uiso 1 calc R . .
C5 C 0.4780(9) 1.0868(9) 0.9111(4) 0.051(2) Uani 1 d . . .
H5A H 0.5026 1.1606 0.9540 0.061 Uiso 1 calc R . .
C6 C 0.5894(7) 1.0598(8) 0.8525(4) 0.0382(15) Uani 1 d . . .
C7 C 0.7513(8) 1.1422(7) 0.8596(4) 0.0392(15) Uani 1 d . . .
C8 C 0.8857(8) 1.0484(8) 0.8699(4) 0.0447(17) Uani 1 d . . .
H8A H 0.8770 0.9724 0.8247 0.067 Uiso 1 calc R . .
H8B H 0.8759 1.0150 0.9199 0.067 Uiso 1 calc R . .
H8C H 0.9893 1.0984 0.8716 0.067 Uiso 1 calc R . .
C9 C 0.7675(10) 1.2600(9) 0.9337(5) 0.057(2) Uani 1 d . . .
H9A H 0.7575 1.2234 0.9827 0.085 Uiso 1 calc R . .
H9B H 0.6833 1.3210 0.9289 0.085 Uiso 1 calc R . .
H9C H 0.8718 1.3092 0.9361 0.085 Uiso 1 calc R . .
C10 C 0.7741(10) 1.2055(8) 0.7844(5) 0.0517(18) Uani 1 d . . .
H10A H 0.7633 1.1346 0.7365 0.077 Uiso 1 calc R . .
H10B H 0.8803 1.2523 0.7889 0.077 Uiso 1 calc R . .
H10C H 0.6931 1.2697 0.7804 0.077 Uiso 1 calc R . .
C11 C 0.7497(7) 0.5618(7) 0.4771(4) 0.0343(13) Uani 1 d . . .
H11A H 0.6567 0.5270 0.4975 0.041 Uiso 1 calc R . .
C12 C 0.8135(8) 0.4828(7) 0.4118(4) 0.0396(15) Uani 1 d . . .
H12A H 0.7650 0.3964 0.3888 0.048 Uiso 1 calc R . .
C13 C 0.9498(8) 0.5334(7) 0.3810(4) 0.0396(15) Uani 1 d . . .
H13A H 0.9960 0.4819 0.3370 0.048 Uiso 1 calc R . .
C14 C 1.0161(8) 0.6607(7) 0.4163(4) 0.0389(15) Uani 1 d . . .
H14A H 1.1077 0.6983 0.3962 0.047 Uiso 1 calc R . .
C15 C 0.9460(8) 0.7323(7) 0.4815(4) 0.0351(13) Uani 1 d . . .
H15A H 0.9931 0.8188 0.5054 0.042 Uiso 1 calc R . .
N3 N 0.6141(8) 0.8613(7) 0.3806(4) 0.0546(17) Uani 1 d . . .
H3B H 0.5764 0.9011 0.4252 0.066 Uiso 1 calc R . .
C16 C 0.7243(10) 0.9304(8) 0.3474(5) 0.0503(18) Uani 1 d . . .
H16A H 0.7599 1.0200 0.3717 0.060 Uiso 1 calc R . .
C17 C 0.7851(10) 0.8694(8) 0.2773(5) 0.0527(19) Uani 1 d . . .
H17A H 0.8634 0.9163 0.2529 0.063 Uiso 1 calc R . .
C18 C 0.7310(10) 0.7400(9) 0.2434(5) 0.058(2) Uani 1 d . . .
H18A H 0.7707 0.6974 0.1948 0.069 Uiso 1 calc R . .
C19 C 0.6176(10) 0.6709(9) 0.2802(5) 0.056(2) Uani 1 d . . .
H19A H 0.5819 0.5807 0.2575 0.067 Uiso 1 calc R . .
C20 C 0.5583(9) 0.7344(9) 0.3492(5) 0.0508(19) Uani 1 d . . .
H20A H 0.4792 0.6898 0.3744 0.061 Uiso 1 calc R . .
Cl5 Cl 0.1527(9) 0.3200(6) 0.0590(4) 0.207(3) Uani 1 d . . .
Cl6 Cl 0.4756(7) 0.4118(5) 0.0932(3) 0.1381(16) Uani 1 d . . .
C21 C 0.314(2) 0.3127(18) 0.1133(13) 0.146(7) Uani 1 d . . .
H21A H 0.3424 0.2182 0.1052 0.176 Uiso 1 calc R . .
H21B H 0.2929 0.3404 0.1703 0.176 Uiso 1 calc R . .

loop_
_atom_site_aniso_label
_atom_site_aniso_U_11
_atom_site_aniso_U_22
_atom_site_aniso_U_33
_atom_site_aniso_U_23
_atom_site_aniso_U_13
_atom_site_aniso_U_12
Ta 0.02540(13) 0.02987(15) 0.02915(14) 0.00391(9) 0.00775(9) -0.00048(9)
Cl1 0.0273(7) 0.0403(8) 0.0437(8) -0.0011(7) 0.0022(6) 0.0018(6)
Cl2 0.0474(9) 0.0312(8) 0.0421(8) 0.0087(6) 0.0155(7) -0.0008(6)
Cl3 0.0436(8) 0.0351(8) 0.0409(8) 0.0101(6) 0.0112(7) -0.0049(6)
Cl4 0.0282(7) 0.0478(9) 0.0362(8) 0.0056(7) 0.0040(6) 0.0011(6)
N1 0.026(2) 0.041(3) 0.033(3) 0.009(2) 0.005(2) 0.004(2)
N2 0.029(2) 0.031(3) 0.029(2) 0.007(2) 0.0070(19) 0.0028(19)
C1 0.025(3) 0.051(4) 0.026(3) 0.011(3) 0.008(2) 0.008(3)
C2 0.027(3) 0.063(5) 0.036(3) 0.011(3) 0.004(3) -0.002(3)
C3 0.029(3) 0.093(6) 0.042(4) 0.020(4) 0.012(3) 0.004(4)
C4 0.037(4) 0.105(7) 0.031(4) 0.009(4) 0.009(3) 0.017(4)
C5 0.037(4) 0.081(6) 0.031(3) -0.003(3) 0.007(3) 0.016(4)
C6 0.026(3) 0.054(4) 0.033(3) 0.003(3) 0.006(2) 0.012(3)
C7 0.037(3) 0.041(4) 0.036(3) -0.005(3) 0.002(3) 0.005(3)
C8 0.030(3) 0.058(5) 0.042(4) 0.000(3) -0.003(3) 0.003(3)
C9 0.056(5) 0.060(5) 0.044(4) -0.013(4) -0.004(4) 0.002(4)
C10 0.056(5) 0.050(4) 0.046(4) 0.004(3) -0.001(3) -0.005(3)
C11 0.027(3) 0.036(3) 0.039(3) 0.003(3) 0.006(2) -0.002(2)
C12 0.038(3) 0.036(4) 0.043(4) 0.001(3) 0.005(3) 0.000(3)
C13 0.045(4) 0.032(3) 0.042(4) 0.004(3) 0.017(3) 0.008(3)
C14 0.033(3) 0.041(4) 0.043(4) 0.006(3) 0.017(3) 0.001(3)
C15 0.032(3) 0.031(3) 0.043(3) 0.007(3) 0.010(3) -0.001(2)
N3 0.056(4) 0.067(5) 0.038(3) 0.000(3) 0.019(3) 0.000(3)
C16 0.059(5) 0.038(4) 0.053(4) 0.007(3) 0.018(4) -0.004(3)
C17 0.059(5) 0.047(4) 0.057(5) 0.015(4) 0.026(4) 0.002(4)
C18 0.056(5) 0.056(5) 0.059(5) -0.001(4) 0.022(4) 0.001(4)
C19 0.056(5) 0.048(5) 0.060(5) 0.004(4) 0.001(4) -0.007(4)
C20 0.047(4) 0.062(5) 0.044(4) 0.017(4) 0.004(3) -0.015(4)
Cl5 0.233(7) 0.148(5) 0.225(6) 0.034(4) -0.129(6) 0.023(4)
Cl6 0.199(5) 0.112(3) 0.104(3) 0.007(2) 0.031(3) 0.039(3)
C21 0.148(16) 0.111(13) 0.172(17) 0.024(12) -0.017(14) -0.028(11)

loop_
_atom_type_symbol
_atom_type_description
_atom_type_scat_dispersion_real
_atom_type_scat_dispersion_imag
_atom_type_scat_source
C C 0.0033 0.0016 'International Tables Vol C Tables 4.2.6.8 and 6.1.1.4'
H H 0.0000 0.0000 'International Tables Vol C Tables 4.2.6.8 and 6.1.1.4'
N N 0.0061 0.0033 'International Tables Vol C Tables 4.2.6.8 and 6.1.1.4'
Cl Cl 0.1484 0.1585 'International Tables Vol C Tables 4.2.6.8 and 6.1.1.4'
Ta Ta -0.7052 6.5227 'International Tables Vol C Tables 4.2.6.8 and 6.1.1.4'

loop_
_geom_angle_atom_site_label_1
_geom_angle_atom_site_label_2
_geom_angle_atom_site_label_3
_geom_angle
_geom_angle_site_symmetry_1
_geom_angle_site_symmetry_3
_geom_angle_publ_flag
N1 Ta Cl1 98.79(16) . . ?
N1 Ta Cl2 98.56(18) . . ?
Cl1 Ta Cl2 91.15(6) . . ?
N1 Ta Cl3 94.33(18) . . ?
Cl1 Ta Cl3 91.06(6) . . ?
Cl2 Ta Cl3 166.44(6) . . ?
N1 Ta N2 177.3(2) . . ?
Cl1 Ta N2 82.07(12) . . ?
Cl2 Ta N2 83.98(12) . . ?
Cl3 Ta N2 83.07(12) . . ?
N1 Ta Cl4 96.43(16) . . ?
Cl1 Ta Cl4 164.77(5) . . ?
Cl2 Ta Cl4 86.20(6) . . ?
Cl3 Ta Cl4 88.18(6) . . ?
N2 Ta Cl4 82.74(12) . . ?
C1 N1 Ta 165.1(5) . . ?
C11 N2 C15 116.7(5) . . ?
C11 N2 Ta 123.2(4) . . ?
C15 N2 Ta 120.0(4) . . ?
N1 C1 C2 115.5(6) . . ?
N1 C1 C6 124.5(6) . . ?
C2 C1 C6 120.0(6) . . ?
C3 C2 C1 121.5(7) . . ?
C4 C3 C2 119.0(7) . . ?
C3 C4 C5 120.4(7) . . ?
C4 C5 C6 123.7(7) . . ?
C5 C6 C1 115.4(6) . . ?
C5 C6 C7 121.5(6) . . ?
C1 C6 C7 123.0(5) . . ?
C6 C7 C8 108.7(6) . . ?
C6 C7 C10 111.1(6) . . ?
C8 C7 C10 109.9(6) . . ?
C6 C7 C9 112.2(6) . . ?
C8 C7 C9 107.7(6) . . ?
C10 C7 C9 107.1(7) . . ?
N2 C11 C12 123.3(6) . . ?
C13 C12 C11 118.9(6) . . ?
C14 C13 C12 118.6(6) . . ?
C13 C14 C15 119.0(6) . . ?
N2 C15 C14 123.6(6) . . ?
C16 N3 C20 123.5(7) . . ?
N3 C16 C17 119.0(7) . . ?
C18 C17 C16 119.2(7) . . ?
C17 C18 C19 120.1(8) . . ?
C20 C19 C18 119.4(8) . . ?
N3 C20 C19 118.7(7) . . ?
Cl5 C21 Cl6 114.6(12) . . ?

loop_
_geom_bond_atom_site_label_1
_geom_bond_atom_site_label_2
_geom_bond_distance
_geom_bond_site_symmetry_2
_geom_bond_publ_flag
Ta N1 1.779(5) . ?
Ta Cl1 2.3910(15) . ?
Ta Cl2 2.4204(16) . ?
Ta Cl3 2.4205(16) . ?
Ta N2 2.437(5) . ?
Ta Cl4 2.4451(15) . ?
N1 C1 1.399(7) . ?
N2 C11 1.341(8) . ?
N2 C15 1.346(8) . ?
C1 C2 1.415(9) . ?
C1 C6 1.425(9) . ?
C2 C3 1.374(9) . ?
C3 C4 1.368(12) . ?
C4 C5 1.378(12) . ?
C5 C6 1.397(9) . ?
C6 C7 1.528(10) . ?
C7 C8 1.531(9) . ?
C7 C10 1.537(10) . ?
C7 C9 1.548(9) . ?
C11 C12 1.387(9) . ?
C12 C13 1.385(10) . ?
C13 C14 1.376(10) . ?
C14 C15 1.378(9) . ?
N3 C16 1.330(10) . ?
N3 C20 1.332(10) . ?
C16 C17 1.366(11) . ?
C17 C18 1.359(11) . ?
C18 C19 1.382(12) . ?
C19 C20 1.355(12) . ?
Cl5 C21 1.598(19) . ?
Cl6 C21 1.714(18) . ?
